data_4340406
loop_
_publ_author_name
'Shen, Yue-Ling'
'Jiang, Hai-Long'
'Xu, Jian'
'Mao, Jiang-Gao'
'Cheah, Kok Wai'

_publ_section_title
;
 Luminescent lanthanide selenites and tellurites decorated by MoO4
 tetrahedra or MoO6 octahedra: Nd2MoSe2O10, Gd2MoSe3O12, La2MoTe3O12, and
 Nd2MoTe3O12.
;
_journal_issue 25
_journal_name_full 'Inorganic chemistry'
_journal_page_first 9314
_journal_page_last 9321
_journal_paper_doi 10.1021/ic051376m
_journal_volume 44
_journal_year 2005
_chemical_formula_sum 'Gd2 Mo O12 Se3'
_chemical_formula_weight 839.32
_chemical_name_systematic
; 
 ? 
;
_space_group_IT_number 2
_symmetry_cell_setting triclinic
_symmetry_space_group_name_Hall '-P 1'
_symmetry_space_group_name_H-M 'P -1'
_atom_sites_solution_hydrogens geom
_atom_sites_solution_primary direct
_atom_sites_solution_secondary difmap
_audit_creation_method SHELXL-97
_cell_angle_alpha 85.225(6)
_cell_angle_beta 72.752(5)
_cell_angle_gamma 86.546(6)
_cell_formula_units_Z 2
_cell_length_a 6.5568(14)
_cell_length_b 7.1169(17)
_cell_length_c 10.879(2)
_cell_measurement_temperature 293(2)
_cell_volume 482.81(18)
_computing_structure_refinement 'SHELXL-97 (Sheldrick, 1997)'
_computing_structure_solution 'SHELXS-97 (Sheldrick, 1990)'
_diffrn_ambient_temperature 293(2)
_diffrn_measured_fraction_theta_full 0.976
_diffrn_measured_fraction_theta_max 0.976
_diffrn_measurement_device_type 'Rigaku Mercury CCD'
_diffrn_measurement_method 'narrow frame method'
_diffrn_radiation_monochromator graphite
_diffrn_radiation_source 'fine-focus sealed tube'
_diffrn_radiation_type MoK\a
_diffrn_radiation_wavelength 0.71073
_diffrn_reflns_av_R_equivalents 0.0291
_diffrn_reflns_av_sigmaI/netI 0.0457
_diffrn_reflns_limit_h_max 8
_diffrn_reflns_limit_h_min -8
_diffrn_reflns_limit_k_max 7
_diffrn_reflns_limit_k_min -9
_diffrn_reflns_limit_l_max 12
_diffrn_reflns_limit_l_min -14
_diffrn_reflns_number 3738
_diffrn_reflns_theta_full 27.48
_diffrn_reflns_theta_max 27.48
_diffrn_reflns_theta_min 2.87
_diffrn_standards_decay_% <1.0%
_exptl_absorpt_coefficient_mu 26.229
_exptl_absorpt_correction_T_max 1.0
_exptl_absorpt_correction_T_min 0.396
_exptl_absorpt_correction_type multi-scan
_exptl_crystal_colour 'light yellow'
_exptl_crystal_density_diffrn 5.773
_exptl_crystal_density_method 'not measured'
_exptl_crystal_description prism
_exptl_crystal_F_000 736
_exptl_crystal_size_max 0.10
_exptl_crystal_size_mid 0.04
_exptl_crystal_size_min 0.04
_refine_diff_density_max 2.552
_refine_diff_density_min -3.591
_refine_diff_density_rms 0.398
_refine_ls_extinction_coef 0.0022(2)
_refine_ls_extinction_expression Fc^*^=kFc[1+0.001xFc^2^\l^3^/sin(2\q)]^-1/4^
_refine_ls_extinction_method SHELXL
_refine_ls_goodness_of_fit_ref 1.022
_refine_ls_hydrogen_treatment mixed
_refine_ls_matrix_type full
_refine_ls_number_parameters 164
_refine_ls_number_reflns 2162
_refine_ls_number_restraints 0
_refine_ls_restrained_S_all 1.022
_refine_ls_R_factor_all 0.0347
_refine_ls_R_factor_gt 0.0301
_refine_ls_shift/su_max 0.001
_refine_ls_shift/su_mean 0.000
_refine_ls_structure_factor_coef Fsqd
_refine_ls_weighting_details 'calc w=1/[\s^2^(Fo^2^)+(0.0362P)^2^+0.0000P] where P=(Fo^2^+2Fc^2^)/3'
_refine_ls_weighting_scheme calc
_refine_ls_wR_factor_gt 0.0698
_refine_ls_wR_factor_ref 0.0720
_reflns_number_gt 1935
_reflns_number_total 2162
_reflns_threshold_expression >2sigma(I)
_cod_data_source_file ic051376msi20050811_082637.cif
_cod_data_source_block Gd2MoSe3O12
_cod_depositor_comments
;
The following automatic conversions were performed:

'_exptl_absorpt_correction_type' value 'Multi scan' changed to
'multi-scan' according to
/usr/data/users/saulius/automatic-downloads/retrospective/ACS/lib/dictionaries/cif_core.dic
dictionary named 'cif_core.dic' version 2.4.2 from 2011-04-26.

Automatic conversion script
Id: cif_fix_values 2281 2013-09-26 08:29:07Z andrius 
;
_cod_original_cell_volume 482.83(18)
_cod_original_sg_symbol_H-M P-1
_cod_database_code 4340406

loop_
_symmetry_equiv_pos_as_xyz
'x, y, z'
'-x, -y, -z'

loop_
_atom_site_label
_atom_site_type_symbol
_atom_site_fract_x
_atom_site_fract_y
_atom_site_fract_z
_atom_site_U_iso_or_equiv
_atom_site_adp_type
_atom_site_occupancy
_atom_site_symmetry_multiplicity
_atom_site_calc_flag
Gd1 Gd 0.76860(6) 0.86053(5) 0.98834(3) 0.00531(12) Uani 1 1 d
Gd2 Gd 0.70380(6) 0.68020(5) 0.66644(3) 0.00588(12) Uani 1 1 d
Mo1 Mo 0.22041(10) 0.38901(9) 0.70862(6) 0.00549(15) Uani 1 1 d
Se1 Se 0.16223(12) 0.85826(11) 0.63966(7) 0.00656(18) Uani 1 1 d
Se2 Se 0.71282(12) 0.36045(11) 1.00806(7) 0.00506(16) Uani 1 1 d
Se3 Se 0.70210(12) 1.16077(11) 0.71618(7) 0.00546(17) Uani 1 1 d
O1 O -0.0688(8) 0.8458(8) 0.7663(5) 0.0079(11) Uani 1 1 d
O2 O 0.0590(9) 0.7644(8) 0.5359(5) 0.0124(12) Uani 1 1 d
O3 O 0.3224(8) 0.6693(8) 0.6782(5) 0.0084(11) Uani 1 1 d
O4 O 0.8542(8) 0.1645(8) 1.0424(5) 0.0075(11) Uani 1 1 d
O5 O 0.4593(8) 0.3116(8) 1.1066(5) 0.0063(10) Uani 1 1 d
O6 O 0.7809(8) 0.5375(7) 1.0843(5) 0.0085(11) Uani 1 1 d
O7 O 0.5574(8) 1.3691(8) 0.6977(5) 0.0071(11) Uani 1 1 d
O8 O 0.6007(8) 1.0008(8) 0.6496(5) 0.0090(11) Uani 1 1 d
O9 O 0.5849(8) 1.1016(8) 0.8800(5) 0.0077(11) Uani 1 1 d
O10 O 0.1914(8) 0.1714(8) 0.7987(5) 0.0081(11) Uani 1 1 d
O11 O 0.2860(9) 0.3304(9) 0.5495(5) 0.0146(13) Uani 1 1 d
O12 O -0.0455(8) 0.4713(8) 0.7361(5) 0.0109(12) Uani 1 1 d

loop_
_atom_site_aniso_label
_atom_site_aniso_U_11
_atom_site_aniso_U_22
_atom_site_aniso_U_33
_atom_site_aniso_U_23
_atom_site_aniso_U_13
_atom_site_aniso_U_12
Gd1 0.0050(2) 0.0045(2) 0.0068(2) -0.00094(14) -0.00228(14) 0.00123(14)
Gd2 0.0057(2) 0.0049(2) 0.0073(2) -0.00117(14) -0.00230(14) 0.00087(14)
Mo1 0.0048(3) 0.0050(3) 0.0073(3) -0.0005(2) -0.0029(2) 0.0007(2)
Se1 0.0054(4) 0.0053(4) 0.0086(4) 0.0002(3) -0.0018(3) 0.0012(3)
Se2 0.0047(3) 0.0033(4) 0.0071(4) -0.0009(3) -0.0016(3) 0.0011(3)
Se3 0.0053(4) 0.0039(4) 0.0070(4) -0.0009(3) -0.0019(3) 0.0019(3)
O1 0.005(3) 0.010(3) 0.008(3) -0.001(2) -0.001(2) 0.003(2)
O2 0.011(3) 0.017(3) 0.011(3) -0.002(2) -0.007(2) 0.001(2)
O3 0.002(2) 0.012(3) 0.011(3) 0.002(2) -0.001(2) -0.001(2)
O4 0.003(2) 0.007(3) 0.012(3) 0.001(2) -0.002(2) 0.002(2)
O5 0.001(2) 0.006(3) 0.011(3) -0.002(2) -0.001(2) 0.000(2)
O6 0.010(3) 0.002(3) 0.015(3) 0.001(2) -0.007(2) -0.003(2)
O7 0.005(2) 0.005(3) 0.013(3) -0.001(2) -0.004(2) 0.003(2)
O8 0.011(3) 0.007(3) 0.012(3) -0.007(2) -0.006(2) 0.002(2)
O9 0.008(3) 0.007(3) 0.008(3) -0.001(2) -0.003(2) 0.001(2)
O10 0.008(3) 0.009(3) 0.008(3) -0.003(2) -0.001(2) -0.001(2)
O11 0.015(3) 0.018(3) 0.013(3) -0.002(2) -0.008(2) -0.001(2)
O12 0.008(3) 0.011(3) 0.015(3) 0.001(2) -0.006(2) -0.001(2)

loop_
_atom_type_symbol
_atom_type_description
_atom_type_scat_dispersion_real
_atom_type_scat_dispersion_imag
_atom_type_scat_source
O O 0.0106 0.0060 'International Tables Vol C Tables 4.2.6.8 and 6.1.1.4'
Se Se -0.0929 2.2259 'International Tables Vol C Tables 4.2.6.8 and 6.1.1.4'
Mo Mo -1.6832 0.6857 'International Tables Vol C Tables 4.2.6.8 and 6.1.1.4'
Gd Gd -0.1653 3.9035 'International Tables Vol C Tables 4.2.6.8 and 6.1.1.4'

loop_
_geom_angle_atom_site_label_1
_geom_angle_atom_site_label_2
_geom_angle_atom_site_label_3
_geom_angle
_geom_angle_site_symmetry_1
_geom_angle_site_symmetry_3
O1 Gd1 O9 134.88(17) 1_655 2_677
O1 Gd1 O4 73.44(17) 1_655 2_767
O9 Gd1 O4 151.56(17) 2_677 2_767
O1 Gd1 O10 147.53(18) 1_655 2_667
O9 Gd1 O10 77.40(17) 2_677 2_667
O4 Gd1 O10 74.61(17) 2_767 2_667
O1 Gd1 O4 106.02(18) 1_655 1_565
O9 Gd1 O4 90.64(18) 2_677 1_565
O4 Gd1 O4 75.7(2) 2_767 1_565
O10 Gd1 O4 71.15(18) 2_667 1_565
O1 Gd1 O6 106.36(18) 1_655 .
O9 Gd1 O6 89.23(18) 2_677 .
O4 Gd1 O6 82.93(17) 2_767 .
O10 Gd1 O6 63.79(17) 2_667 .
O4 Gd1 O6 133.79(17) 1_565 .
O1 Gd1 O9 73.26(18) 1_655 .
O9 Gd1 O9 72.0(2) 2_677 .
O4 Gd1 O9 125.27(17) 2_767 .
O10 Gd1 O9 132.20(18) 2_667 .
O4 Gd1 O9 73.36(17) 1_565 .
O6 Gd1 O9 148.25(17) . .
O1 Gd1 O5 70.26(18) 1_655 2_667
O9 Gd1 O5 72.96(17) 2_677 2_667
O4 Gd1 O5 130.58(18) 2_767 2_667
O10 Gd1 O5 130.09(17) 2_667 2_667
O4 Gd1 O5 146.35(17) 1_565 2_667
O6 Gd1 O5 76.46(17) . 2_667
O9 Gd1 O5 73.66(17) . 2_667
O1 Gd1 Mo1 139.83(13) 1_655 2_667
O9 Gd1 Mo1 76.75(12) 2_677 2_667
O4 Gd1 Mo1 79.80(12) 2_767 2_667
O10 Gd1 Mo1 24.36(13) 2_667 2_667
O4 Gd1 Mo1 95.51(12) 1_565 2_667
O6 Gd1 Mo1 39.91(12) . 2_667
O9 Gd1 Mo1 146.52(12) . 2_667
O5 Gd1 Mo1 108.46(12) 2_667 2_667
O1 Gd1 Gd1 89.82(13) 1_655 2_777
O9 Gd1 Gd1 124.07(13) 2_677 2_777
O4 Gd1 Gd1 38.19(13) 2_767 2_777
O10 Gd1 Gd1 68.09(12) 2_667 2_777
O4 Gd1 Gd1 37.55(12) 1_565 2_777
O6 Gd1 Gd1 111.35(12) . 2_777
O9 Gd1 Gd1 100.40(12) . 2_777
O5 Gd1 Gd1 160.07(12) 2_667 2_777
Mo1 Gd1 Gd1 87.128(18) 2_667 2_777
O1 Gd1 Gd1 104.13(13) 1_655 2_677
O9 Gd1 Gd1 36.95(12) 2_677 2_677
O4 Gd1 Gd1 153.65(13) 2_767 2_677
O10 Gd1 Gd1 107.02(13) 2_667 2_677
O4 Gd1 Gd1 79.97(12) 1_565 2_677
O6 Gd1 Gd1 121.96(12) . 2_677
O9 Gd1 Gd1 35.07(12) . 2_677
O5 Gd1 Gd1 69.22(12) 2_667 2_677
Mo1 Gd1 Gd1 112.877(19) 2_667 2_677
Gd1 Gd1 Gd1 116.90(2) 2_777 2_677
O1 Gd1 Gd2 35.80(13) 1_655 .
O9 Gd1 Gd2 103.70(12) 2_677 .
O4 Gd1 Gd2 103.86(13) 2_767 .
O10 Gd1 Gd2 155.80(13) 2_667 .
O4 Gd1 Gd2 132.55(12) 1_565 .
O6 Gd1 Gd2 92.01(12) . .
O9 Gd1 Gd2 68.92(12) . .
O5 Gd1 Gd2 34.48(12) 2_667 .
Mo1 Gd1 Gd2 131.63(2) 2_667 .
Gd1 Gd1 Gd2 125.590(16) 2_777 .
Gd1 Gd1 Gd2 85.167(15) 2_677 .
O11 Gd2 O8 87.4(2) 2_666 .
O11 Gd2 O5 156.20(18) 2_666 2_667
O8 Gd2 O5 87.07(18) . 2_667
O11 Gd2 O12 115.5(2) 2_666 1_655
O8 Gd2 O12 141.92(18) . 1_655
O5 Gd2 O12 82.07(18) 2_667 1_655
O11 Gd2 O2 72.75(19) 2_666 1_655
O8 Gd2 O2 87.70(19) . 1_655
O5 Gd2 O2 130.08(17) 2_667 1_655
O12 Gd2 O2 72.38(18) 1_655 1_655
O11 Gd2 O7 85.89(19) 2_666 1_545
O8 Gd2 O7 141.01(18) . 1_545
O5 Gd2 O7 83.92(18) 2_667 1_545
O12 Gd2 O7 73.95(18) 1_655 1_545
O2 Gd2 O7 126.28(19) 1_655 1_545
O11 Gd2 O3 76.91(18) 2_666 .
O8 Gd2 O3 77.21(18) . .
O5 Gd2 O3 79.30(17) 2_667 .
O12 Gd2 O3 135.19(18) 1_655 .
O2 Gd2 O3 146.60(17) 1_655 .
O7 Gd2 O3 63.85(18) 1_545 .
O11 Gd2 O1 130.83(19) 2_666 1_655
O8 Gd2 O1 74.81(17) . 1_655
O5 Gd2 O1 69.46(17) 2_667 1_655
O12 Gd2 O1 67.19(18) 1_655 1_655
O2 Gd2 O1 61.28(17) 1_655 1_655
O7 Gd2 O1 135.04(17) 1_545 1_655
O3 Gd2 O1 138.62(18) . 1_655
O11 Gd2 Se1 101.87(14) 2_666 1_655
O8 Gd2 Se1 81.77(13) . 1_655
O5 Gd2 Se1 100.22(12) 2_667 1_655
O12 Gd2 Se1 64.64(13) 1_655 1_655
O2 Gd2 Se1 30.01(13) 1_655 1_655
O7 Gd2 Se1 137.17(12) 1_545 1_655
O3 Gd2 Se1 158.97(13) . 1_655
O1 Gd2 Se1 31.36(12) 1_655 1_655
O11 Gd2 Gd1 161.18(15) 2_666 .
O8 Gd2 Gd1 78.08(12) . .
O5 Gd2 Gd1 36.03(12) 2_667 .
O12 Gd2 Gd1 71.75(14) 1_655 .
O2 Gd2 Gd1 94.51(13) 1_655 .
O7 Gd2 Gd1 112.92(12) 1_545 .
O3 Gd2 Gd1 110.87(13) . .
O1 Gd2 Gd1 33.44(12) 1_655 .
Se1 Gd2 Gd1 64.497(17) 1_655 .
O11 Mo1 O10 104.4(3) . .
O11 Mo1 O12 101.6(3) . .
O10 Mo1 O12 102.1(2) . .
O11 Mo1 O3 99.4(2) . .
O10 Mo1 O3 150.2(2) . .
O12 Mo1 O3 90.3(2) . .
O11 Mo1 O7 89.5(2) . 1_545
O10 Mo1 O7 88.0(2) . 1_545
O12 Mo1 O7 162.4(2) . 1_545
O3 Mo1 O7 74.3(2) . 1_545
O11 Mo1 O6 166.5(2) . 2_667
O10 Mo1 O6 75.7(2) . 2_667
O12 Mo1 O6 91.4(2) . 2_667
O3 Mo1 O6 76.97(19) . 2_667
O7 Mo1 O6 76.96(19) 1_545 2_667
O11 Mo1 Gd1 135.0(2) . 2_667
O10 Mo1 Gd1 34.40(17) . 2_667
O12 Mo1 Gd1 104.33(17) . 2_667
O3 Mo1 Gd1 116.38(14) . 2_667
O7 Mo1 Gd1 75.93(14) 1_545 2_667
O6 Mo1 Gd1 41.95(13) 2_667 2_667
O2 Se1 O1 94.8(3) . .
O2 Se1 O3 101.9(3) . .
O1 Se1 O3 103.3(2) . .
O2 Se1 Gd2 46.26(19) . 1_455
O1 Se1 Gd2 48.76(18) . 1_455
O3 Se1 Gd2 105.48(17) . 1_455
O4 Se2 O6 105.5(3) . .
O4 Se2 O5 101.0(2) . .
O6 Se2 O5 101.8(3) . .
O8 Se3 O7 104.6(3) . .
O8 Se3 O9 101.1(3) . .
O7 Se3 O9 100.0(3) . .
Se1 O1 Gd1 147.7(3) . 1_455
Se1 O1 Gd2 99.9(2) . 1_455
Gd1 O1 Gd2 110.8(2) 1_455 1_455
Se1 O2 Gd2 103.7(2) . 1_455
Se1 O3 Mo1 121.9(3) . .
Se1 O3 Gd2 126.1(3) . .
Mo1 O3 Gd2 111.1(2) . .
Se2 O4 Gd1 126.3(3) . 2_767
Se2 O4 Gd1 118.6(2) . 1_545
Gd1 O4 Gd1 104.3(2) 2_767 1_545
Se2 O5 Gd2 132.7(3) . 2_667
Se2 O5 Gd1 116.5(3) . 2_667
Gd2 O5 Gd1 109.49(19) 2_667 2_667
Se2 O6 Mo1 140.4(3) . 2_667
Se2 O6 Gd1 117.6(2) . .
Mo1 O6 Gd1 98.15(19) 2_667 .
Se3 O7 Mo1 125.3(3) . 1_565
Se3 O7 Gd2 124.0(2) . 1_565
Mo1 O7 Gd2 110.7(2) 1_565 1_565
Se3 O8 Gd2 120.7(3) . .
Se3 O9 Gd1 131.3(3) . 2_677
Se3 O9 Gd1 118.1(3) . .
Gd1 O9 Gd1 107.98(19) 2_677 .
Mo1 O10 Gd1 121.2(3) . 2_667
Mo1 O11 Gd2 163.1(3) . 2_666
Mo1 O12 Gd2 147.5(3) . 1_455

loop_
_geom_bond_atom_site_label_1
_geom_bond_atom_site_label_2
_geom_bond_distance
_geom_bond_site_symmetry_2
Gd1 O1 2.342(5) 1_655
Gd1 O9 2.349(5) 2_677
Gd1 O4 2.393(5) 2_767
Gd1 O10 2.399(5) 2_667
Gd1 O4 2.428(5) 1_565
Gd1 O6 2.451(5) .
Gd1 O9 2.458(5) .
Gd1 O5 2.479(5) 2_667
Gd1 Mo1 3.6303(9) 2_667
Gd1 Gd1 3.8052(9) 2_777
Gd1 Gd1 3.8889(10) 2_677
Gd1 Gd2 3.9735(9) .
Gd2 O11 2.337(5) 2_666
Gd2 O8 2.348(6) .
Gd2 O5 2.386(5) 2_667
Gd2 O12 2.396(5) 1_655
Gd2 O2 2.422(6) 1_655
Gd2 O7 2.424(5) 1_545
Gd2 O3 2.471(5) .
Gd2 O1 2.485(5) 1_655
Gd2 Se1 3.2564(10) 1_655
Mo1 O11 1.736(6) .
Mo1 O10 1.751(5) .
Mo1 O12 1.752(5) .
Mo1 O3 2.111(6) .
Mo1 O7 2.174(5) 1_545
Mo1 O6 2.353(5) 2_667
Mo1 Gd1 3.6303(9) 2_667
Se1 O2 1.677(5) .
Se1 O1 1.720(5) .
Se1 O3 1.756(5) .
Se1 Gd2 3.2564(10) 1_455
Se2 O4 1.705(5) .
Se2 O6 1.713(5) .
Se2 O5 1.728(5) .
Se3 O8 1.666(5) .
Se3 O7 1.742(5) .
Se3 O9 1.745(5) .
O1 Gd1 2.342(5) 1_455
O1 Gd2 2.485(5) 1_455
O2 Gd2 2.422(5) 1_455
O4 Gd1 2.393(5) 2_767
O4 Gd1 2.428(5) 1_545
O5 Gd2 2.386(5) 2_667
O5 Gd1 2.479(5) 2_667
O6 Mo1 2.353(5) 2_667
O7 Mo1 2.174(5) 1_565
O7 Gd2 2.424(5) 1_565
O9 Gd1 2.349(5) 2_677
O10 Gd1 2.399(5) 2_667
O11 Gd2 2.337(5) 2_666
O12 Gd2 2.396(5) 1_455
